data_4110501
loop_
_publ_author_name
'Dongfeng Li'
'Sean Parkin'
'Guangbin Wang'
'Gordon T. Yee'
'Rodolphe Cl\'erac'
'Wolfgang Wernsdorfer'
'Stephen M. Holmes'

_publ_section_title
;
 An S=6 Cyanide-Bridged Octanuclear FeIII4NiII4 Complex that Exhibits Slow
 Relaxation of the Magnetization
;
_journal_name_full 'Journal of the American Chemical Society'
_journal_page_first 4214
_journal_page_last 4215
_journal_paper_doi 10.1021/ja058626i
_journal_volume 128
_journal_year 2006
_chemical_formula_sum 'C142 H176 B4 F12 Fe4 N78 Ni4 O27 S4'
_chemical_formula_weight 4265.33
_chemical_name_systematic
; 
 ? 
;
_space_group_IT_number 142
_symmetry_cell_setting tetragonal
_symmetry_space_group_name_Hall '-I 4bd 2c'
_symmetry_space_group_name_H-M 'I 41/a c d :2'
_atom_sites_solution_hydrogens geom
_atom_sites_solution_primary direct
_atom_sites_solution_secondary difmap
_audit_creation_method SHELXL-97
_cell_angle_alpha 90.00
_cell_angle_beta 90.00
_cell_angle_gamma 90.00
_cell_formula_units_Z 8
_cell_length_a 25.3637(1)
_cell_length_b 25.3637(1)
_cell_length_c 68.0310(7)
_cell_measurement_reflns_used 7584
_cell_measurement_temperature 90(2)
_cell_measurement_theta_max 65.30
_cell_measurement_theta_min 2.60
_cell_volume 43765.5(5)
_computing_cell_refinement 'Bruker SMART'
_computing_data_collection 'Bruker SMART'
_computing_data_reduction 'Bruker SAINT'
_computing_molecular_graphics 'Bruker SHELXTL'
_computing_publication_material 'Bruker SHELXTL'
_computing_structure_refinement 'SHELXL-97 (Sheldrick, 1997)'
_computing_structure_solution 'SHELXS-97 (Sheldrick, 1990)'
_diffrn_ambient_temperature 90.0(2)
_diffrn_measured_fraction_theta_full 0.983
_diffrn_measured_fraction_theta_max 0.983
_diffrn_measurement_device_type 'Bruker X8 Proteum CCD area detector'
_diffrn_measurement_method 'phi and omega scans'
_diffrn_radiation_monochromator graphite
_diffrn_radiation_source 'fine-focus sealed tube'
_diffrn_radiation_type CuK\a
_diffrn_radiation_wavelength 1.54178
_diffrn_reflns_av_R_equivalents 0.0919
_diffrn_reflns_av_sigmaI/netI 0.0509
_diffrn_reflns_limit_h_max 30
_diffrn_reflns_limit_h_min -29
_diffrn_reflns_limit_k_max 29
_diffrn_reflns_limit_k_min -7
_diffrn_reflns_limit_l_max 80
_diffrn_reflns_limit_l_min -81
_diffrn_reflns_number 84904
_diffrn_reflns_theta_full 68.19
_diffrn_reflns_theta_max 68.19
_diffrn_reflns_theta_min 2.60
_exptl_absorpt_coefficient_mu 3.503
_exptl_absorpt_correction_T_max 0.5129
_exptl_absorpt_correction_T_min 0.4196
_exptl_absorpt_correction_type empirical
_exptl_absorpt_process_details 'Bruker SAINT'
_exptl_crystal_colour red
_exptl_crystal_density_diffrn 1.295
_exptl_crystal_description block
_exptl_crystal_F_000 17584
_exptl_crystal_size_max 0.30
_exptl_crystal_size_mid 0.25
_exptl_crystal_size_min 0.22
_refine_diff_density_max 1.527
_refine_diff_density_min -0.876
_refine_diff_density_rms 0.161
_refine_ls_extinction_coef 0.000045(9)
_refine_ls_extinction_expression Fc^*^=kFc[1+0.001xFc^2^\l^3^/sin(2\q)]^-1/4^
_refine_ls_extinction_method SHELXL
_refine_ls_goodness_of_fit_ref 1.382
_refine_ls_hydrogen_treatment constr
_refine_ls_matrix_type full
_refine_ls_number_parameters 785
_refine_ls_number_reflns 9862
_refine_ls_number_restraints 660
_refine_ls_restrained_S_all 1.386
_refine_ls_R_factor_all 0.1681
_refine_ls_R_factor_gt 0.1148
_refine_ls_shift/su_max 0.000
_refine_ls_shift/su_mean 0.000
_refine_ls_structure_factor_coef Fsqd
_refine_ls_weighting_details 'calc w=1/[\s^2^(Fo^2^)+(0.2000P)^2^+0.0000P] where P=(Fo^2^+2Fc^2^)/3'
_refine_ls_weighting_scheme calc
_refine_ls_wR_factor_gt 0.3336
_refine_ls_wR_factor_ref 0.3821
_reflns_number_gt 5684
_reflns_number_total 9862
_reflns_threshold_expression >2sigma(I)
_cod_data_source_file ja058626isi20060203_125909.cif
_cod_data_source_block x04033_[pzTpFe(CN)3-NiTpmCH2OH]4.OTf4.(DMF)10.Et2O
_cod_original_sg_symbol_H-M 'I 41/a c d'
_cod_database_code 4110501

loop_
_symmetry_equiv_pos_as_xyz
'x, y, z'
'-x+1/2, -y, z+1/2'
'-y+1/4, x+3/4, z+1/4'
'y+1/4, -x+1/4, z+3/4'
'-x+1/2, y, -z'
'x, -y, -z+1/2'
'y+1/4, x+3/4, -z+3/4'
'-y+1/4, -x+1/4, -z+1/4'
'x+1/2, y+1/2, z+1/2'
'-x+1, -y+1/2, z+1'
'-y+3/4, x+5/4, z+3/4'
'y+3/4, -x+3/4, z+5/4'
'-x+1, y+1/2, -z+1/2'
'x+1/2, -y+1/2, -z+1'
'y+3/4, x+5/4, -z+5/4'
'-y+3/4, -x+3/4, -z+3/4'
'-x, -y, -z'
'x-1/2, y, -z-1/2'
'y-1/4, -x-3/4, -z-1/4'
'-y-1/4, x-1/4, -z-3/4'
'x-1/2, -y, z'
'-x, y, z-1/2'
'-y-1/4, -x-3/4, z-3/4'
'y-1/4, x-1/4, z-1/4'
'-x+1/2, -y+1/2, -z+1/2'
'x, y+1/2, -z'
'y+1/4, -x-1/4, -z+1/4'
'-y+1/4, x+1/4, -z-1/4'
'x, -y+1/2, z+1/2'
'-x+1/2, y+1/2, z'
'-y+1/4, -x-1/4, z-1/4'
'y+1/4, x+1/4, z+1/4'

loop_
_atom_site_label
_atom_site_type_symbol
_atom_site_fract_x
_atom_site_fract_y
_atom_site_fract_z
_atom_site_U_iso_or_equiv
_atom_site_adp_type
_atom_site_occupancy
_atom_site_symmetry_multiplicity
_atom_site_calc_flag
_atom_site_refinement_flags
_atom_site_disorder_assembly
_atom_site_disorder_group
Fe1 Fe 0.13947(4) 0.71279(4) 0.586514(14) 0.0446(4) Uani 1 1 d . A .
Ni1 Ni 0.13585(4) 0.71346(4) 0.661755(15) 0.0447(4) Uani 1 1 d . . .
B1 B 0.2347(3) 0.6899(4) 0.55927(12) 0.063(2) Uani 1 1 d . A .
O1 O 0.3015(3) 0.7084(4) 0.71057(13) 0.139(3) Uani 1 1 d . . .
H1A H 0.3286 0.7005 0.7170 0.209 Uiso 1 1 calc R . .
C1 C 0.1715(3) 0.5981(3) 0.59239(12) 0.062(2) Uani 1 1 d . . .
H1B H 0.1468 0.5907 0.6025 0.075 Uiso 1 1 calc R . .
C2 C 0.2030(3) 0.5618(4) 0.58399(17) 0.082(3) Uani 1 1 d . . .
H2A H 0.2047 0.5251 0.5868 0.099 Uiso 1 1 calc R . .
C3 C 0.2326(3) 0.5895(3) 0.57032(14) 0.075(2) Uani 1 1 d . . .
H3A H 0.2582 0.5748 0.5617 0.090 Uiso 1 1 calc R . .
C4 C 0.2251(3) 0.7914(3) 0.59600(13) 0.069(2) Uani 1 1 d . . .
H4A H 0.2066 0.8099 0.6060 0.083 Uiso 1 1 calc R . .
C5 C 0.2754(4) 0.8039(4) 0.58959(16) 0.090(3) Uani 1 1 d . . .
H5A H 0.2977 0.8315 0.5941 0.108 Uiso 1 1 calc R . .
C6 C 0.2858(3) 0.7676(4) 0.57517(15) 0.084(3) Uani 1 1 d . . .
H6A H 0.3174 0.7657 0.5677 0.101 Uiso 1 1 calc R . .
C11 C 0.3657(3) 0.6688(5) 0.53968(15) 0.102(4) Uani 1 1 d . . .
H11A H 0.4008 0.6558 0.5394 0.123 Uiso 0.65(2) 1 calc PR A 1
H11B H 0.4028 0.6649 0.5408 0.123 Uiso 0.35(2) 1 d PR A 2
C23 C 0.1715(4) 0.5977(3) 0.65406(16) 0.087(3) Uani 1 1 d . . .
H23A H 0.1521 0.5912 0.6424 0.104 Uiso 0.65(2) 1 calc PR A 1
H23B H 0.1410 0.5862 0.6472 0.104 Uiso 0.35(2) 1 d PR A 2
C7 C 0.0991(7) 0.7205(9) 0.5454(3) 0.060(4) Uani 0.65(2) 1 d PU A 1
H7A H 0.0642 0.7290 0.5493 0.072 Uiso 0.65(2) 1 calc PR A 1
C8 C 0.1166(6) 0.7117(8) 0.52566(18) 0.064(4) Uani 0.65(2) 1 d PU A 1
H8A H 0.0965 0.7129 0.5139 0.077 Uiso 0.65(2) 1 calc PR A 1
C9 C 0.1705(6) 0.7010(8) 0.5278(2) 0.064(4) Uani 0.65(2) 1 d PU A 1
H9A H 0.1936 0.6927 0.5173 0.077 Uiso 0.65(2) 1 calc PR A 1
N8 N 0.2927(8) 0.7154(12) 0.5314(3) 0.099(7) Uani 0.68(4) 1 d PU B 1
C10 C 0.327(3) 0.655(2) 0.5528(10) 0.068(9) Uani 0.68(4) 1 d PU B 1
H10A H 0.3314 0.6317 0.5637 0.082 Uiso 0.68(4) 1 calc PR B 1
C12 C 0.3443(8) 0.7052(14) 0.5270(3) 0.099(7) Uani 0.68(4) 1 d PU B 1
H12A H 0.3630 0.7212 0.5164 0.119 Uiso 0.68(4) 1 calc PR B 1
C21 C 0.2282(10) 0.5846(10) 0.6785(5) 0.076(6) Uani 0.58(4) 1 d PU C 1
H21A H 0.2511 0.5694 0.6879 0.092 Uiso 0.58(4) 1 calc PR C 1
C22 C 0.1982(13) 0.5591(13) 0.6652(5) 0.096(7) Uani 0.58(4) 1 d PU C 1
H22A H 0.1955 0.5220 0.6637 0.115 Uiso 0.58(4) 1 calc PR C 1
C7' C 0.1080(15) 0.7372(15) 0.5432(5) 0.061(4) Uani 0.35(2) 1 d PU A 2
H7'A H 0.0734 0.7495 0.5458 0.074 Uiso 0.35(2) 1 calc PR A 2
C8' C 0.1304(10) 0.7401(14) 0.5256(3) 0.062(4) Uani 0.35(2) 1 d PU A 2
H8'A H 0.1132 0.7497 0.5137 0.075 Uiso 0.35(2) 1 calc PR A 2
C9' C 0.1843(12) 0.7266(14) 0.5277(4) 0.069(5) Uani 0.35(2) 1 d PU A 2
H9'A H 0.2124 0.7313 0.5186 0.082 Uiso 0.35(2) 1 calc PR A 2
N8' N 0.2865(17) 0.688(2) 0.5275(6) 0.097(7) Uani 0.32(4) 1 d PU B 2
C10' C 0.331(6) 0.667(5) 0.555(2) 0.068(10) Uani 0.32(4) 1 d PU B 2
H10B H 0.3380 0.6584 0.5681 0.082 Uiso 0.32(4) 1 calc PR B 2
C12' C 0.3403(17) 0.676(2) 0.5220(7) 0.099(7) Uani 0.32(4) 1 d PU B 2
H12B H 0.3546 0.6730 0.5091 0.119 Uiso 0.32(4) 1 calc PR B 2
C21' C 0.2463(19) 0.5925(12) 0.6695(7) 0.084(9) Uani 0.42(4) 1 d PU C 2
H21B H 0.2811 0.5831 0.6733 0.101 Uiso 0.42(4) 1 calc PR C 2
C22' C 0.215(2) 0.5655(16) 0.6574(7) 0.098(10) Uani 0.42(4) 1 d PU C 2
H22B H 0.2211 0.5314 0.6521 0.118 Uiso 0.42(4) 1 calc PR C 2
C13 C 0.1384(2) 0.7120(2) 0.61482(11) 0.0461(15) Uani 1 1 d . . .
C14 C 0.0736(3) 0.6744(3) 0.58684(9) 0.0497(16) Uani 1 1 d . . .
C15 C 0.0997(3) 0.7781(3) 0.58755(9) 0.0476(16) Uani 1 1 d . . .
C16 C 0.2838(4) 0.6633(4) 0.69960(16) 0.101(3) Uani 1 1 d . . .
H16A H 0.2743 0.6342 0.7086 0.121 Uiso 1 1 calc R . .
H16B H 0.3121 0.6508 0.6907 0.121 Uiso 1 1 calc R . .
C17 C 0.2350(3) 0.6808(4) 0.68758(13) 0.074(2) Uani 1 1 d . C .
C18 C 0.1882(5) 0.6922(5) 0.72008(13) 0.095(3) Uani 1 1 d . C .
H18A H 0.2159 0.6834 0.7289 0.114 Uiso 1 1 calc R . .
C19 C 0.1361(5) 0.7053(5) 0.72517(13) 0.107(4) Uani 1 1 d . . .
H19A H 0.1208 0.7060 0.7379 0.129 Uiso 1 1 calc R . .
C20 C 0.1117(4) 0.7172(3) 0.70718(11) 0.068(2) Uani 1 1 d . . .
H20A H 0.0765 0.7295 0.7059 0.081 Uiso 1 1 calc R . .
C24 C 0.2929(4) 0.7536(5) 0.67325(18) 0.104(3) Uani 1 1 d . . .
H24A H 0.3251 0.7462 0.6799 0.125 Uiso 1 1 calc R . .
C25 C 0.2847(5) 0.7934(5) 0.65963(18) 0.115(4) Uani 1 1 d . . .
H25A H 0.3093 0.8187 0.6549 0.138 Uiso 1 1 calc R . .
C26 C 0.2322(3) 0.7877(4) 0.65454(12) 0.073(2) Uani 1 1 d . . .
H26A H 0.2144 0.8100 0.6455 0.087 Uiso 1 1 calc R . .
N1 N 0.1794(2) 0.6460(2) 0.58462(8) 0.0522(14) Uani 1 1 d . . .
N2 N 0.2189(2) 0.6412(2) 0.57122(8) 0.0554(15) Uani 1 1 d . . .
N3 N 0.2063(2) 0.7508(2) 0.58635(8) 0.0525(14) Uani 1 1 d . . .
N4 N 0.2444(2) 0.7350(3) 0.57335(8) 0.0595(16) Uani 1 1 d . . .
N5 N 0.1396(2) 0.7147(2) 0.55735(8) 0.0585(16) Uani 1 1 d . . .
N6 N 0.1853(2) 0.7039(3) 0.54695(8) 0.0677(18) Uani 1 1 d . A .
N7 N 0.2832(2) 0.6799(3) 0.54721(9) 0.074(2) Uani 1 1 d . . .
N9 N 0.2101(2) 0.7484(3) 0.66344(8) 0.0582(15) Uani 1 1 d . . .
N10 N 0.2471(3) 0.7272(3) 0.67544(10) 0.0730(19) Uani 1 1 d . . .
N11 N 0.1776(3) 0.6432(2) 0.66231(9) 0.0619(16) Uani 1 1 d . C .
N12 N 0.2190(3) 0.6364(3) 0.67551(11) 0.085(2) Uani 1 1 d . . .
N13 N 0.1436(2) 0.7092(2) 0.69245(8) 0.0570(16) Uani 1 1 d . C .
N14 N 0.1915(3) 0.6944(3) 0.70038(9) 0.077(2) Uani 1 1 d . . .
N15 N 0.1377(2) 0.7135(2) 0.63148(9) 0.0469(13) Uani 1 1 d . . .
N16 N 0.0338(2) 0.6516(2) 0.58703(8) 0.0488(13) Uani 1 1 d . . .
N17 N 0.0761(2) 0.8167(2) 0.58789(8) 0.0473(13) Uani 1 1 d . . .
O1S O 0.2066(4) 0.1786(5) 0.74622(13) 0.166(4) Uani 1 1 d U . .
N1S N 0.1997(4) 0.1594(4) 0.77836(15) 0.124(3) Uani 1 1 d U . .
C1S C 0.1809(6) 0.1723(5) 0.76100(19) 0.128(3) Uani 1 1 d U . .
H1SA H 0.1439 0.1771 0.7600 0.154 Uiso 1 1 calc R . .
C2S C 0.2558(8) 0.1510(8) 0.7802(3) 0.220(7) Uani 1 1 d U . .
H2SA H 0.2727 0.1562 0.7674 0.330 Uiso 1 1 calc R . .
H2SB H 0.2623 0.1149 0.7848 0.330 Uiso 1 1 calc R . .
H2SC H 0.2703 0.1761 0.7897 0.330 Uiso 1 1 calc R . .
C3S C 0.1761(6) 0.1538(5) 0.79623(17) 0.133(4) Uani 1 1 d U . .
H3SA H 0.1381 0.1491 0.7944 0.200 Uiso 1 1 calc R . .
H3SB H 0.1825 0.1854 0.8042 0.200 Uiso 1 1 calc R . .
H3SC H 0.1907 0.1230 0.8030 0.200 Uiso 1 1 calc R . .
O2S O 0.3510(5) 0.3734(6) 0.84098(16) 0.175(4) Uani 1 1 d U . .
N2S N 0.3400(12) 0.3196(12) 0.8715(4) 0.275(7) Uani 1 1 d U . .
C4S C 0.3591(12) 0.3393(13) 0.8526(5) 0.257(7) Uani 1 1 d U . .
H4SA H 0.3872 0.3177 0.8481 0.308 Uiso 1 1 calc R . .
C5S C 0.3786(13) 0.2854(12) 0.8813(4) 0.292(10) Uani 1 1 d U . .
H5SA H 0.3626 0.2700 0.8931 0.439 Uiso 1 1 calc R . .
H5SB H 0.4095 0.3062 0.8851 0.439 Uiso 1 1 calc R . .
H5SC H 0.3892 0.2572 0.8724 0.439 Uiso 1 1 calc R . .
C6S C 0.2879(12) 0.3434(11) 0.8754(3) 0.265(9) Uani 1 1 d U . .
H6SA H 0.2732 0.3285 0.8875 0.398 Uiso 1 1 calc R . .
H6SB H 0.2641 0.3358 0.8644 0.398 Uiso 1 1 calc R . .
H6SC H 0.2917 0.3817 0.8769 0.398 Uiso 1 1 calc R . .
O3S O 0.1807(12) 0.5689(11) 0.7499(5) 0.217(9) Uani 0.50 1 d PU . .
N3S N 0.1175(12) 0.5585(10) 0.7241(4) 0.166(6) Uani 0.50 1 d PU . .
C7S C 0.1736(16) 0.5610(13) 0.7287(6) 0.176(7) Uani 0.50 1 d PU . .
H7SA H 0.2013 0.5579 0.7194 0.211 Uiso 0.50 1 calc PR . .
C8S C 0.0987(8) 0.5703(8) 0.7059(3) 0.103(6) Uani 0.50 1 d PU . .
H8SA H 0.1270 0.5665 0.6962 0.154 Uiso 0.50 1 calc PR . .
H8SB H 0.0857 0.6067 0.7058 0.154 Uiso 0.50 1 calc PR . .
H8SC H 0.0698 0.5463 0.7026 0.154 Uiso 0.50 1 calc PR . .
C9S C 0.0810(15) 0.5704(15) 0.7425(6) 0.193(10) Uani 0.50 1 d PU . .
H9SA H 0.1005 0.5629 0.7547 0.289 Uiso 0.50 1 calc PR . .
H9SB H 0.0495 0.5480 0.7420 0.289 Uiso 0.50 1 calc PR . .
H9SC H 0.0705 0.6075 0.7424 0.289 Uiso 0.50 1 calc PR . .
S1T1 S 0.5000 0.2500 0.7515(3) 0.106(4) Uani 0.50 2 d SPU . 1
O1T1 O 0.5000 0.2500 0.73399(14) 0.099(3) Uani 0.50 2 d SPU D 1
O2T1 O 0.4770(7) 0.1980(6) 0.7590(2) 0.104(4) Uani 0.25 1 d PU . 1
O3T1 O 0.4496(7) 0.2887(6) 0.7577(2) 0.106(4) Uani 0.25 1 d PU . 1
C1T1 C 0.5372(15) 0.2742(16) 0.7718(5) 0.156(4) Uani 0.25 1 d PU . 1
F1T1 F 0.5567(8) 0.3168(8) 0.7648(2) 0.153(4) Uani 0.25 1 d PU . 1
F2T1 F 0.5796(7) 0.2365(8) 0.7658(2) 0.162(4) Uani 0.25 1 d PU . 1
F3T1 F 0.5281(6) 0.2661(7) 0.7880(2) 0.159(4) Uani 0.25 1 d PU . 1
S1T2 S 0.4852(7) 0.2503(10) 0.7551(3) 0.088(4) Uani 0.25 1 d PU . 2
O1T2 O 0.5000 0.2500 0.73399(14) 0.099(3) Uani 0.50 2 d SPU . 2
O2T2 O 0.4770(7) 0.1980(6) 0.7590(2) 0.104(4) Uani 0.25 1 d PU . 2
O3T2 O 0.4496(7) 0.2887(6) 0.7577(2) 0.106(4) Uani 0.25 1 d PU . 2
C1T2 C 0.5372(15) 0.2742(16) 0.7718(5) 0.156(4) Uani 0.25 1 d PU . 2
F1T2 F 0.5567(8) 0.3168(8) 0.7648(2) 0.153(4) Uani 0.25 1 d PU . 2
F2T2 F 0.5796(7) 0.2365(8) 0.7658(2) 0.162(4) Uani 0.25 1 d PU . 2
F3T2 F 0.5281(6) 0.2661(7) 0.7880(2) 0.159(4) Uani 0.25 1 d PU . 2
S3T1 S 0.6901(5) 0.4084(5) 0.8664(2) 0.1244(19) Uani 0.25 1 d PU E 1
O1T3 O 0.6870(3) 0.4286(3) 0.84839(15) 0.135(2) Uani 0.50 1 d PU E 1
O2T3 O 0.7398(3) 0.3862(3) 0.87380(11) 0.125(2) Uani 0.50 1 d PU E 1
O3T3 O 0.6426(6) 0.3738(6) 0.8714(3) 0.131(3) Uani 0.25 1 d PU E 1
C3T1 C 0.6798(6) 0.4685(9) 0.8786(3) 0.188(3) Uani 0.25 1 d PU E 1
F1T3 F 0.6870(3) 0.4286(3) 0.84839(15) 0.135(2) Uani 0.50 1 d PU E 1
F2T3 F 0.7398(3) 0.3862(3) 0.87380(11) 0.125(2) Uani 0.50 1 d PU E 1
F3T3 F 0.7227(7) 0.4988(9) 0.8754(4) 0.188(3) Uani 0.25 1 d PU E 1
C3T2 C 0.6901(5) 0.4084(5) 0.8664(2) 0.1244(19) Uani 0.25 1 d PU F 2
F3T4 F 0.6426(6) 0.3738(6) 0.8714(3) 0.131(3) Uani 0.25 1 d PU F 2
S3T2 S 0.6798(6) 0.4685(9) 0.8786(3) 0.188(3) Uani 0.25 1 d PU F 2
O3T4 O 0.7227(7) 0.4988(9) 0.8754(4) 0.188(3) Uani 0.25 1 d PU F 2
C1E C 0.2810(7) 0.5407(7) 0.7154(2) 0.075(4) Uani 0.50 1 d PU . .
H1EA H 0.2915 0.5746 0.7097 0.113 Uiso 0.50 1 calc PR . .
H1EB H 0.2425 0.5390 0.7163 0.113 Uiso 0.50 1 calc PR . .
H1EC H 0.2939 0.5119 0.7071 0.113 Uiso 0.50 1 calc PR . .
C2E C 0.3029(10) 0.5360(12) 0.7344(5) 0.139(7) Uani 0.50 1 d PU . .
H2EA H 0.3403 0.5452 0.7320 0.167 Uiso 0.50 1 calc PR . .
H2EC H 0.2880 0.5672 0.7411 0.167 Uiso 0.50 1 calc PR . .
O1E O 0.3074(9) 0.5000 0.7500 0.133(7) Uani 0.50 2 d SPU . .

loop_
_atom_site_aniso_label
_atom_site_aniso_U_11
_atom_site_aniso_U_22
_atom_site_aniso_U_33
_atom_site_aniso_U_23
_atom_site_aniso_U_13
_atom_site_aniso_U_12
Fe1 0.0392(6) 0.0619(7) 0.0327(6) 0.0016(4) -0.0017(4) 0.0066(5)
Ni1 0.0554(7) 0.0451(7) 0.0335(6) 0.0015(4) -0.0117(4) -0.0011(5)
B1 0.047(5) 0.098(7) 0.043(5) 0.012(4) 0.005(4) 0.019(4)
O1 0.136(7) 0.161(7) 0.121(6) -0.007(6) -0.074(6) 0.010(6)
C1 0.052(4) 0.064(5) 0.070(5) 0.011(4) -0.002(4) 0.006(4)
C2 0.064(5) 0.075(6) 0.108(8) -0.003(5) 0.000(5) 0.021(5)
C3 0.060(5) 0.076(6) 0.090(6) -0.007(5) 0.003(4) 0.026(4)
C4 0.060(5) 0.073(5) 0.074(5) 0.008(4) 0.006(4) -0.005(4)
C5 0.056(5) 0.094(7) 0.120(9) 0.000(6) 0.009(5) -0.017(5)
C6 0.059(5) 0.105(7) 0.088(7) 0.021(6) 0.019(5) -0.004(5)
C11 0.049(5) 0.169(11) 0.089(7) 0.035(7) 0.016(4) 0.017(5)
C23 0.099(7) 0.055(5) 0.107(8) -0.023(5) -0.029(6) 0.015(5)
C7 0.037(6) 0.109(11) 0.033(5) 0.020(6) 0.006(4) 0.011(6)
C8 0.042(6) 0.115(11) 0.035(4) 0.018(6) 0.003(4) 0.011(6)
C9 0.043(6) 0.112(11) 0.036(4) 0.013(6) 0.010(4) 0.012(6)
N8 0.071(6) 0.17(2) 0.052(8) 0.023(9) 0.018(6) 0.031(11)
C10 0.049(10) 0.09(3) 0.061(15) 0.002(16) 0.003(9) 0.022(17)
C12 0.067(6) 0.18(2) 0.054(8) 0.017(10) 0.020(6) 0.029(11)
C21 0.073(13) 0.073(11) 0.084(16) 0.014(10) -0.017(10) 0.026(10)
C22 0.113(18) 0.075(12) 0.100(19) -0.010(13) 0.008(13) 0.017(12)
C7' 0.039(8) 0.111(12) 0.034(6) 0.020(8) 0.004(6) 0.013(7)
C8' 0.042(7) 0.111(11) 0.033(5) 0.019(7) 0.003(5) 0.012(6)
C9' 0.050(9) 0.118(13) 0.038(6) 0.018(9) 0.009(7) 0.008(8)
N8' 0.065(7) 0.17(2) 0.051(9) 0.022(11) 0.011(7) 0.036(12)
C10' 0.047(12) 0.10(3) 0.062(17) 0.00(2) -0.004(12) 0.02(2)
C12' 0.066(7) 0.18(2) 0.055(9) 0.021(11) 0.015(8) 0.033(12)
C21' 0.10(2) 0.054(13) 0.10(2) 0.015(14) -0.036(16) 0.030(14)
C22' 0.12(2) 0.057(15) 0.11(2) -0.029(15) -0.023(17) 0.048(15)
C13 0.046(4) 0.050(4) 0.042(4) 0.000(3) -0.007(3) 0.003(3)
C14 0.054(4) 0.066(4) 0.029(3) -0.006(3) -0.004(3) 0.018(4)
C15 0.042(4) 0.069(5) 0.032(3) 0.007(3) 0.003(3) -0.006(3)
C16 0.096(7) 0.110(8) 0.098(7) 0.000(6) -0.060(6) 0.017(6)
C17 0.073(5) 0.088(6) 0.061(5) -0.006(4) -0.033(4) 0.013(5)
C18 0.101(8) 0.136(9) 0.048(5) 0.019(5) -0.024(5) 0.002(7)
C19 0.156(11) 0.138(9) 0.029(5) 0.008(5) -0.024(5) -0.009(8)
C20 0.090(6) 0.073(5) 0.041(4) 0.004(3) -0.012(4) -0.009(4)
C24 0.058(6) 0.129(9) 0.126(9) -0.006(8) -0.026(6) -0.010(6)
C25 0.096(8) 0.134(10) 0.114(9) 0.033(8) -0.026(7) -0.040(7)
C26 0.067(5) 0.090(6) 0.061(5) -0.002(4) -0.014(4) -0.015(5)
N1 0.042(3) 0.072(4) 0.042(3) -0.004(3) -0.003(2) 0.007(3)
N2 0.039(3) 0.085(4) 0.042(3) 0.002(3) 0.003(2) 0.016(3)
N3 0.045(3) 0.066(4) 0.047(3) 0.014(3) 0.002(2) 0.007(3)
N4 0.044(3) 0.082(4) 0.053(4) 0.018(3) 0.004(3) 0.010(3)
N5 0.046(3) 0.096(5) 0.034(3) 0.009(3) 0.005(2) 0.025(3)
N6 0.057(4) 0.114(5) 0.032(3) 0.009(3) 0.001(3) 0.034(3)
N7 0.055(4) 0.116(6) 0.051(4) 0.019(4) 0.013(3) 0.029(4)
N9 0.058(4) 0.069(4) 0.048(4) -0.002(3) -0.015(3) -0.003(3)
N10 0.068(4) 0.081(5) 0.070(4) -0.001(4) -0.031(4) -0.002(4)
N11 0.070(4) 0.058(4) 0.057(4) -0.002(3) -0.022(3) 0.007(3)
N12 0.089(5) 0.081(5) 0.085(5) 0.002(4) -0.040(4) 0.022(4)
N13 0.077(4) 0.061(4) 0.033(3) 0.007(2) -0.020(3) 0.002(3)
N14 0.098(5) 0.083(5) 0.050(4) 0.008(3) -0.040(4) 0.004(4)
N15 0.048(3) 0.051(3) 0.041(3) 0.002(2) -0.007(2) 0.000(2)
N16 0.041(3) 0.068(4) 0.038(3) -0.010(2) -0.003(2) 0.001(3)
N17 0.042(3) 0.063(4) 0.037(3) 0.009(2) 0.001(2) 0.007(3)
O1S 0.164(7) 0.234(9) 0.100(6) 0.001(6) 0.064(5) -0.020(7)
N1S 0.130(6) 0.155(6) 0.086(5) -0.006(5) 0.034(5) 0.004(6)
C1S 0.136(7) 0.163(7) 0.086(6) 0.000(6) 0.045(6) -0.002(6)
C2S 0.212(12) 0.262(13) 0.186(12) -0.012(11) -0.028(11) 0.035(12)
C3S 0.203(10) 0.105(7) 0.093(7) 0.008(6) 0.063(7) 0.030(7)
O2S 0.199(9) 0.218(10) 0.108(7) 0.030(7) 0.027(6) -0.013(8)
N2S 0.276(11) 0.286(11) 0.263(11) -0.015(10) 0.005(10) -0.023(10)
C4S 0.264(11) 0.271(12) 0.236(12) 0.002(10) 0.019(10) -0.026(10)
C5S 0.297(16) 0.291(16) 0.289(16) 0.012(13) -0.013(14) -0.012(13)
C6S 0.252(15) 0.275(15) 0.270(15) -0.091(12) -0.045(13) -0.010(13)
O3S 0.219(14) 0.215(14) 0.218(15) 0.038(13) -0.023(13) 0.008(13)
N3S 0.167(10) 0.164(10) 0.167(11) 0.041(9) -0.033(10) -0.003(9)
C7S 0.182(11) 0.170(11) 0.175(12) 0.034(10) -0.034(11) 0.002(10)
C8S 0.116(11) 0.089(10) 0.103(11) 0.031(9) -0.064(9) -0.014(9)
C9S 0.190(15) 0.200(15) 0.188(16) 0.025(14) -0.014(14) 0.007(14)
S1T1 0.175(9) 0.083(5) 0.060(7) 0.000 0.000 0.021(7)
O1T1 0.170(7) 0.076(5) 0.051(5) 0.000 0.000 0.044(5)
O2T1 0.148(8) 0.086(6) 0.078(7) -0.002(6) 0.024(6) 0.023(6)
O3T1 0.153(8) 0.082(6) 0.083(7) -0.014(6) 0.027(6) 0.019(6)
C1T1 0.179(8) 0.211(9) 0.079(7) 0.037(7) -0.002(7) -0.005(8)
F1T1 0.184(9) 0.196(10) 0.080(7) 0.018(7) -0.010(7) -0.008(9)
F2T1 0.181(9) 0.213(10) 0.091(7) 0.059(8) -0.004(8) -0.005(9)
F3T1 0.182(9) 0.229(10) 0.065(7) 0.018(7) 0.004(7) -0.008(9)
S1T2 0.153(9) 0.063(5) 0.050(7) -0.009(5) 0.024(5) 0.040(7)
O1T2 0.170(7) 0.076(5) 0.051(5) 0.000 0.000 0.044(5)
O2T2 0.148(8) 0.086(6) 0.078(7) -0.002(6) 0.024(6) 0.023(6)
O3T2 0.153(8) 0.082(6) 0.083(7) -0.014(6) 0.027(6) 0.019(6)
C1T2 0.179(8) 0.211(9) 0.079(7) 0.037(7) -0.002(7) -0.005(8)
F1T2 0.184(9) 0.196(10) 0.080(7) 0.018(7) -0.010(7) -0.008(9)
F2T2 0.181(9) 0.213(10) 0.091(7) 0.059(8) -0.004(8) -0.005(9)
F3T2 0.182(9) 0.229(10) 0.065(7) 0.018(7) 0.004(7) -0.008(9)
S3T1 0.115(4) 0.118(4) 0.140(4) 0.014(4) 0.001(4) 0.018(3)
O1T3 0.137(4) 0.125(4) 0.143(5) 0.004(4) 0.009(4) 0.009(4)
O2T3 0.119(4) 0.118(4) 0.137(4) 0.001(3) 0.002(3) 0.040(3)
O3T3 0.117(5) 0.129(5) 0.147(5) 0.004(5) 0.005(5) 0.011(5)
C3T1 0.089(5) 0.259(7) 0.215(7) 0.048(6) 0.041(5) 0.077(6)
F1T3 0.137(4) 0.125(4) 0.143(5) 0.004(4) 0.009(4) 0.009(4)
F2T3 0.119(4) 0.118(4) 0.137(4) 0.001(3) 0.002(3) 0.040(3)
F3T3 0.099(5) 0.252(7) 0.212(7) 0.050(7) 0.042(6) 0.071(6)
C3T2 0.115(4) 0.118(4) 0.140(4) 0.014(4) 0.001(4) 0.018(3)
F3T4 0.117(5) 0.129(5) 0.147(5) 0.004(5) 0.005(5) 0.011(5)
S3T2 0.089(5) 0.259(7) 0.215(7) 0.048(6) 0.041(5) 0.077(6)
O3T4 0.099(5) 0.252(7) 0.212(7) 0.050(7) 0.042(6) 0.071(6)
C1E 0.101(11) 0.084(10) 0.041(8) -0.008(7) 0.002(8) 0.023(9)
C2E 0.111(11) 0.145(15) 0.161(17) -0.037(12) -0.003(8) -0.009(8)
O1E 0.095(11) 0.132(16) 0.172(18) -0.036(12) 0.000 0.000

loop_
_atom_type_symbol
_atom_type_description
_atom_type_scat_dispersion_real
_atom_type_scat_dispersion_imag
_atom_type_scat_source
C C 0.0181 0.0091 'International Tables Vol C Tables 4.2.6.8 and 6.1.1.4'
H H 0.0000 0.0000 'International Tables Vol C Tables 4.2.6.8 and 6.1.1.4'
B B 0.0090 0.0039 'International Tables Vol C Tables 4.2.6.8 and 6.1.1.4'
N N 0.0311 0.0180 'International Tables Vol C Tables 4.2.6.8 and 6.1.1.4'
O O 0.0492 0.0322 'International Tables Vol C Tables 4.2.6.8 and 6.1.1.4'
F F 0.0727 0.0534 'International Tables Vol C Tables 4.2.6.8 and 6.1.1.4'
S S 0.3331 0.5567 'International Tables Vol C Tables 4.2.6.8 and 6.1.1.4'
Fe Fe -1.1336 3.1974 'International Tables Vol C Tables 4.2.6.8 and 6.1.1.4'
Ni Ni -3.0029 0.5091 'International Tables Vol C Tables 4.2.6.8 and 6.1.1.4'

loop_
_geom_angle_atom_site_label_1
_geom_angle_atom_site_label_2
_geom_angle_atom_site_label_3
_geom_angle
_geom_angle_site_symmetry_1
_geom_angle_site_symmetry_3
C13 Fe1 C14 88.4(3) . .
C13 Fe1 C15 88.0(3) . .
C14 Fe1 C15 88.8(3) . .
C13 Fe1 N3 91.3(3) . .
C14 Fe1 N3 179.3(3) . .
C15 Fe1 N3 91.7(3) . .
C13 Fe1 N1 93.6(2) . .
C14 Fe1 N1 90.7(3) . .
C15 Fe1 N1 178.3(2) . .
N3 Fe1 N1 88.7(2) . .
C13 Fe1 N5 178.9(3) . .
C14 Fe1 N5 91.5(3) . .
C15 Fe1 N5 90.9(2) . .
N3 Fe1 N5 88.9(2) . .
N1 Fe1 N5 87.4(2) . .
N17 Ni1 N16 91.7(2) 27_466 20_667
N17 Ni1 N15 91.8(2) 27_466 .
N16 Ni1 N15 92.9(2) 20_667 .
N17 Ni1 N11 90.9(2) 27_466 .
N16 Ni1 N11 175.7(2) 20_667 .
N15 Ni1 N11 90.4(2) . .
N17 Ni1 N9 174.0(2) 27_466 .
N16 Ni1 N9 92.7(2) 20_667 .
N15 Ni1 N9 92.0(2) . .
N11 Ni1 N9 84.5(3) . .
N17 Ni1 N13 92.5(2) 27_466 .
N16 Ni1 N13 92.8(2) 20_667 .
N15 Ni1 N13 172.7(2) . .
N11 Ni1 N13 83.6(2) . .
N9 Ni1 N13 83.3(2) . .
N7 B1 N4 109.9(7) . .
N7 B1 N2 111.6(7) . .
N4 B1 N2 108.4(6) . .
N7 B1 N6 114.0(6) . .
N4 B1 N6 107.5(6) . .
N2 B1 N6 105.2(6) . .
C16 O1 H1A 109.5 . .
N1 C1 C2 111.3(8) . .
N1 C1 H1B 124.3 . .
C2 C1 H1B 124.3 . .
C1 C2 C3 105.0(8) . .
C1 C2 H2A 127.5 . .
C3 C2 H2A 127.5 . .
N2 C3 C2 108.7(7) . .
N2 C3 H3A 125.6 . .
C2 C3 H3A 125.6 . .
N3 C4 C5 110.9(8) . .
N3 C4 H4A 124.6 . .
C5 C4 H4A 124.6 . .
C6 C5 C4 104.4(8) . .
C6 C5 H5A 127.8 . .
C4 C5 H5A 127.8 . .
N4 C6 C5 109.2(8) . .
N4 C6 H6A 125.4 . .
C5 C6 H6A 125.4 . .
C10' C11 C10 15(6) . .
C10' C11 C12 104(7) . .
C10 C11 C12 108(3) . .
C10' C11 C12' 111(7) . .
C10 C11 C12' 106(4) . .
C12 C11 C12' 35(2) . .
C10' C11 H11A 128.2 . .
C10 C11 H11A 126.1 . .
C12 C11 H11A 126.1 . .
C12' C11 H11A 117.6 . .
C10' C11 H11B 125.8 . .
C10 C11 H11B 128.7 . .
C12 C11 H11B 120.7 . .
C12' C11 H11B 123.1 . .
H11A C11 H11B 15.5 . .
N11 C23 C22' 111(2) . .
N11 C23 C22 109.2(17) . .
C22' C23 C22 29.0(18) . .
N11 C23 H23A 125.4 . .
C22' C23 H23A 116.3 . .
C22 C23 H23A 125.4 . .
N11 C23 H23B 125.8 . .
C22' C23 H23B 123.0 . .
C22 C23 H23B 116.3 . .
H23A C23 H23B 27.4 . .
N5 C7 C8 108.7(13) . .
N5 C7 H7A 125.7 . .
C8 C7 H7A 125.7 . .
C9 C8 C7 103.4(11) . .
C9 C8 H8A 128.3 . .
C7 C8 H8A 128.3 . .
N6 C9 C8 111.2(11) . .
N6 C9 H9A 124.4 . .
C8 C9 H9A 124.4 . .
C12 N8 N7 102.0(13) . .
N7 C10 C11 107(5) . .
N7 C10 H10A 126.7 . .
C11 C10 H10A 126.7 . .
N8 C12 C11 111.5(14) . .
N8 C12 H12A 124.3 . .
C11 C12 H12A 124.3 . .
C22 C21 N12 106(2) . .
C22 C21 H21A 127.1 . .
N12 C21 H21A 127.1 . .
C21 C22 C23 107(2) . .
C21 C22 H22A 126.3 . .
C23 C22 H22A 126.3 . .
C8' C7' N5 114(3) . .
C8' C7' H7'A 123.0 . .
N5 C7' H7'A 123.0 . .
C7' C8' C9' 108(2) . .
C7' C8' H8'A 126.0 . .
C9' C8' H8'A 126.0 . .
C8' C9' N6 101.9(19) . .
C8' C9' H9'A 129.1 . .
N6 C9' H9'A 129.1 . .
N7 N8' C12' 106(3) . .
N7 C10' C11 107(10) . .
N7 C10' H10B 126.7 . .
C11 C10' H10B 126.7 . .
C11 C12' N8' 104(3) . .
C11 C12' H12B 128.1 . .
N8' C12' H12B 128.1 . .
C22' C21' N12 107(3) . .
C22' C21' H21B 126.3 . .
N12 C21' H21B 126.3 . .
C21' C22' C23 106(3) . .
C21' C22' H22B 127.1 . .
C23 C22' H22B 127.1 . .
N15 C13 Fe1 177.6(6) . .
N16 C14 Fe1 179.7(7) . .
N17 C15 Fe1 179.1(6) . .
O1 C16 C17 107.1(8) . .
O1 C16 H16A 110.3 . .
C17 C16 H16A 110.3 . .
O1 C16 H16B 110.3 . .
C17 C16 H16B 110.3 . .
H16A C16 H16B 108.5 . .
N14 C17 N12 108.2(7) . .
N14 C17 N10 107.9(7) . .
N12 C17 N10 111.3(7) . .
N14 C17 C16 111.1(7) . .
N12 C17 C16 107.4(7) . .
N10 C17 C16 111.1(8) . .
N14 C18 C19 107.1(8) . .
N14 C18 H18A 126.4 . .
C19 C18 H18A 126.4 . .
C20 C19 C18 104.5(9) . .
C20 C19 H19A 127.8 . .
C18 C19 H19A 127.8 . .
N13 C20 C19 111.3(9) . .
N13 C20 H20A 124.4 . .
C19 C20 H20A 124.4 . .
N10 C24 C25 107.8(9) . .
N10 C24 H24A 126.1 . .
C25 C24 H24A 126.1 . .
C26 C25 C24 103.6(9) . .
C26 C25 H25A 128.2 . .
C24 C25 H25A 128.2 . .
N9 C26 C25 112.4(9) . .
N9 C26 H26A 123.8 . .
C25 C26 H26A 123.8 . .
C1 N1 N2 107.0(6) . .
C1 N1 Fe1 132.4(5) . .
N2 N1 Fe1 119.9(5) . .
C3 N2 N1 107.8(6) . .
C3 N2 B1 133.5(6) . .
N1 N2 B1 118.3(6) . .
C4 N3 N4 107.3(6) . .
C4 N3 Fe1 134.5(5) . .
N4 N3 Fe1 118.2(5) . .
C6 N4 N3 108.2(7) . .
C6 N4 B1 130.7(7) . .
N3 N4 B1 121.0(6) . .
C7 N5 C7' 21.4(17) . .
C7 N5 N6 111.0(9) . .
C7' N5 N6 102.2(16) . .
C7 N5 Fe1 128.1(8) . .
C7' N5 Fe1 135.1(17) . .
N6 N5 Fe1 120.5(4) . .
C9 N6 N5 105.6(7) . .
C9 N6 C9' 30.6(12) . .
N5 N6 C9' 111.9(13) . .
C9 N6 B1 136.9(8) . .
N5 N6 B1 116.5(5) . .
C9' N6 B1 127.1(13) . .
C10 N7 C10' 15(6) . .
C10 N7 N8' 107(3) . .
C10' N7 N8' 111(8) . .
C10 N7 N8 112(3) . .
C10' N7 N8 107(7) . .
N8' N7 N8 31.5(19) . .
C10 N7 B1 128(3) . .
C10' N7 B1 124(7) . .
N8' N7 B1 124.4(19) . .
N8 N7 B1 116.5(10) . .
C26 N9 N10 106.8(6) . .
C26 N9 Ni1 133.9(5) . .
N10 N9 Ni1 119.3(5) . .
C24 N10 N9 109.4(8) . .
C24 N10 C17 129.7(8) . .
N9 N10 C17 120.8(6) . .
C23 N11 N12 104.9(7) . .
C23 N11 Ni1 134.4(6) . .
N12 N11 Ni1 120.3(5) . .
C21 N12 C21' 33.7(14) . .
C21 N12 N11 110.4(12) . .
C21' N12 N11 106.9(16) . .
C21 N12 C17 128.6(13) . .
C21' N12 C17 131.0(17) . .
N11 N12 C17 118.5(6) . .
C20 N13 N14 106.7(6) . .
C20 N13 Ni1 134.3(5) . .
N14 N13 Ni1 119.0(5) . .
C18 N14 N13 110.2(8) . .
C18 N14 C17 129.6(8) . .
N13 N14 C17 120.0(6) . .
C13 N15 Ni1 178.1(5) . .
C14 N16 Ni1 177.5(6) . 27_466
C15 N17 Ni1 178.3(6) . 20_667
C1S N1S C3S 131.8(12) . .
C1S N1S C2S 118.2(13) . .
C3S N1S C2S 109.9(14) . .
O1S C1S N1S 125.8(14) . .
O1S C1S H1SA 117.1 . .
N1S C1S H1SA 117.1 . .
N1S C2S H2SA 109.5 . .
N1S C2S H2SB 109.5 . .
H2SA C2S H2SB 109.5 . .
N1S C2S H2SC 109.5 . .
H2SA C2S H2SC 109.5 . .
H2SB C2S H2SC 109.5 . .
N1S C3S H3SA 109.5 . .
N1S C3S H3SB 109.5 . .
H3SA C3S H3SB 109.5 . .
N1S C3S H3SC 109.5 . .
H3SA C3S H3SC 109.5 . .
H3SB C3S H3SC 109.5 . .
C4S N2S C5S 112(3) . .
C4S N2S C6S 108(3) . .
C5S N2S C6S 139(3) . .
O2S C4S N2S 141(3) . .
O2S C4S H4SA 109.5 . .
N2S C4S H4SA 109.5 . .
N2S C5S H5SA 109.5 . .
N2S C5S H5SB 109.5 . .
H5SA C5S H5SB 109.5 . .
N2S C5S H5SC 109.5 . .
H5SA C5S H5SC 109.5 . .
H5SB C5S H5SC 109.5 . .
N2S C6S H6SA 109.5 . .
N2S C6S H6SB 109.5 . .
H6SA C6S H6SB 109.5 . .
N2S C6S H6SC 109.5 . .
H6SA C6S H6SC 109.5 . .
H6SB C6S H6SC 109.5 . .
C8S N3S C7S 122(3) . .
C8S N3S C9S 118(3) . .
C7S N3S C9S 113(3) . .
N3S C7S O3S 110(4) . .
N3S C7S H7SA 125.1 . .
O3S C7S H7SA 125.1 . .
N3S C8S H8SA 109.5 . .
N3S C8S H8SB 109.5 . .
H8SA C8S H8SB 109.5 . .
N3S C8S H8SC 109.5 . .
H8SA C8S H8SC 109.5 . .
H8SB C8S H8SC 109.5 . .
N3S C9S H9SA 109.5 . .
N3S C9S H9SB 109.5 . .
H9SA C9S H9SB 109.5 . .
N3S C9S H9SC 109.5 . .
H9SA C9S H9SC 109.5 . .
H9SB C9S H9SC 109.5 . .
O1T1 S1T1 O2T1 109.5(9) . .
O1T1 S1T1 O2T1 109.5(10) . 10_554
O2T1 S1T1 O2T1 141.1(19) . 10_554
O1T1 S1T1 O3T1 104.6(9) . 10_554
O2T1 S1T1 O3T1 72.5(9) . 10_554
O2T1 S1T1 O3T1 97.6(10) 10_554 10_554
O1T1 S1T1 O3T1 104.6(9) . .
O2T1 S1T1 O3T1 97.6(10) . .
O2T1 S1T1 O3T1 72.5(9) 10_554 .
O3T1 S1T1 O3T1 150.8(18) 10_554 .
O1T1 S1T1 C1T1 140.8(13) . .
O2T1 S1T1 C1T1 104.0(17) . .
O2T1 S1T1 C1T1 40.8(13) 10_554 .
O3T1 S1T1 C1T1 66.5(14) 10_554 .
O3T1 S1T1 C1T1 90.5(15) . .
O1T1 S1T1 C1T1 140.8(13) . 10_554
O2T1 S1T1 C1T1 40.8(13) . 10_554
O2T1 S1T1 C1T1 104.0(17) 10_554 10_554
O3T1 S1T1 C1T1 90.5(15) 10_554 10_554
O3T1 S1T1 C1T1 66.5(14) . 10_554
C1T1 S1T1 C1T1 78(2) . 10_554
F1T1 O2T1 C1T1 71(2) 10_554 10_554
F1T1 O2T1 S1T1 140.5(18) 10_554 .
C1T1 O2T1 S1T1 81(2) 10_554 .
F2T1 O3T1 S1T1 107.1(15) 10_554 .
F2T1 O3T1 C1T1 52.2(15) 10_554 10_554
S1T1 O3T1 C1T1 59.7(12) . 10_554
F3T1 C1T1 O2T1 139(4) . 10_554
F3T1 C1T1 F1T1 126(4) . .
O2T1 C1T1 F1T1 48.5(17) 10_554 .
F3T1 C1T1 F2T1 107(3) . .
O2T1 C1T1 F2T1 114(3) 10_554 .
F1T1 C1T1 F2T1 99(3) . .
F3T1 C1T1 S1T1 125(3) . .
O2T1 C1T1 S1T1 58.0(17) 10_554 .
F1T1 C1T1 S1T1 102(2) . .
F2T1 C1T1 S1T1 87(2) . .
F3T1 C1T1 O3T1 112(3) . 10_554
O2T1 C1T1 O3T1 101(2) 10_554 10_554
F1T1 C1T1 O3T1 117(3) . 10_554
F2T1 C1T1 O3T1 36.5(12) . 10_554
S1T1 C1T1 O3T1 53.8(12) . 10_554
O2T1 F1T1 C1T1 60(2) 10_554 .
O3T1 F2T1 C1T1 91(2) 10_554 .
C1T1 F3T1 F3T1 105(2) . 10_554
S1T2 S1T2 C1T2 113(3) 10_554 10_554
S1T2 S1T2 O2T2 56(3) 10_554 10_554
C1T2 S1T2 O2T2 117(2) 10_554 10_554
S1T2 S1T2 F2T2 154.6(19) 10_554 10_554
C1T2 S1T2 F2T2 53.0(16) 10_554 10_554
O2T2 S1T2 F2T2 108.4(13) 10_554 10_554
S1T2 S1T2 O3T2 30(3) 10_554 10_554
C1T2 S1T2 O3T2 92.7(19) 10_554 10_554
O2T2 S1T2 O3T2 84.0(11) 10_554 10_554
F2T2 S1T2 O3T2 145.7(15) 10_554 10_554
S1T2 S1T2 F1T2 119(4) 10_554 10_554
C1T2 S1T2 F1T2 36.1(15) 10_554 10_554
O2T2 S1T2 F1T2 152.3(14) 10_554 10_554
F2T2 S1T2 F1T2 64.5(11) 10_554 10_554
O3T2 S1T2 F1T2 89.4(11) 10_554 10_554
C3T1 S3T1 O1T3 98.9(17) 7_546 .
C3T1 S3T1 O2T3 56.8(11) 7_546 .
O1T3 S3T1 O2T3 120.9(10) . .
C3T1 S3T1 O3T3 146(2) 7_546 .
O1T3 S3T1 O3T3 112.4(14) . .
O2T3 S3T1 O3T3 112.2(12) . .
C3T1 S3T1 S3T1 80.6(16) 7_546 7_546
O1T3 S3T1 S3T1 116.3(12) . 7_546
O2T3 S3T1 S3T1 111.3(13) . 7_546
O3T3 S3T1 S3T1 74.7(8) . 7_546
C3T1 S3T1 C3T1 57.0(13) 7_546 .
O1T3 S3T1 C3T1 95.3(8) . .
O2T3 S3T1 C3T1 107.3(10) . .
O3T3 S3T1 C3T1 106.1(11) . .
S3T1 S3T1 C3T1 32.8(6) 7_546 .
C3T1 S3T1 O3T3 128(2) 7_546 7_546
O1T3 S3T1 O3T3 115.4(11) . 7_546
O2T3 S3T1 O3T3 121.5(11) . 7_546
O3T3 S3T1 O3T3 24.9(8) . 7_546
S3T1 S3T1 O3T3 50.2(6) 7_546 7_546
C3T1 S3T1 O3T3 81.1(9) . 7_546
S3T1 O1T3 C3T1 32.8(8) . 7_546
C3T1 O2T3 S3T1 40.6(9) 7_546 .
O3T3 O3T3 S3T1 104.6(8) 7_546 .
O3T3 O3T3 S3T1 50.5(6) 7_546 7_546
S3T1 O3T3 S3T1 55.1(10) . 7_546
S3T1 C3T1 F2T3 82.6(13) 7_546 7_546
S3T1 C3T1 O2T3 82.6(13) 7_546 7_546
F2T3 C3T1 O2T3 0.0(7) 7_546 7_546
S3T1 C3T1 F3T3 159(2) 7_546 .
F2T3 C3T1 F3T3 116.8(18) 7_546 .
O2T3 C3T1 F3T3 116.8(18) 7_546 .
S3T1 C3T1 C3T1 89.6(14) 7_546 7_546
F2T3 C3T1 C3T1 147.2(19) 7_546 7_546
O2T3 C3T1 C3T1 147.2(19) 7_546 7_546
F3T3 C3T1 C3T1 77.7(11) . 7_546
S3T1 C3T1 S3T1 66.5(19) 7_546 .
F2T3 C3T1 S3T1 116.6(15) 7_546 .
O2T3 C3T1 S3T1 116.6(15) 7_546 .
F3T3 C3T1 S3T1 107.2(12) . .
C3T1 C3T1 S3T1 33.3(6) 7_546 .
S3T1 C3T1 O1T3 48.3(12) 7_546 7_546
F2T3 C3T1 O1T3 107.4(11) 7_546 7_546
O2T3 C3T1 O1T3 107.4(11) 7_546 7_546
F3T3 C3T1 O1T3 114.7(16) . 7_546
C3T1 C3T1 O1T3 90.2(13) 7_546 7_546
S3T1 C3T1 O1T3 91.7(12) . 7_546
S3T1 C3T1 F1T3 48.3(12) 7_546 7_546
F2T3 C3T1 F1T3 107.4(11) 7_546 7_546
O2T3 C3T1 F1T3 107.4(11) 7_546 7_546
F3T3 C3T1 F1T3 114.7(16) . 7_546
C3T1 C3T1 F1T3 90.2(13) 7_546 7_546
S3T1 C3T1 F1T3 91.7(12) . 7_546
O1T3 C3T1 F1T3 0.0(8) 7_546 7_546
S3T1 C3T1 F3T3 130.7(17) 7_546 7_546
F2T3 C3T1 F3T3 146.5(17) 7_546 7_546
O2T3 C3T1 F3T3 146.5(17) 7_546 7_546
F3T3 C3T1 F3T3 31.3(10) . 7_546
C3T1 C3T1 F3T3 48.1(8) 7_546 7_546
S3T1 C3T1 F3T3 80.4(9) . 7_546
O1T3 C3T1 F3T3 100.3(11) 7_546 7_546
F1T3 C3T1 F3T3 100.3(11) 7_546 7_546
F3T3 F3T3 C3T1 100.2(11) 7_546 .
F3T3 F3T3 C3T1 48.5(8) 7_546 7_546
C3T1 F3T3 C3T1 54.2(16) . 7_546
C2E C1E H1EA 109.5 . .
C2E C1E H1EB 109.5 . .
H1EA C1E H1EB 109.5 . .
C2E C1E H1EC 109.5 . .
H1EA C1E H1EC 109.5 . .
H1EB C1E H1EC 109.5 . .
O1E C2E C1E 141(2) . .
O1E C2E H2EA 101.7 . .
C1E C2E H2EA 101.7 . .
O1E C2E H2EC 101.7 . .
C1E C2E H2EC 101.7 . .
H2EA C2E H2EC 104.7 . .
C2E O1E C2E 171(3) 6_566 .

loop_
_geom_bond_atom_site_label_1
_geom_bond_atom_site_label_2
_geom_bond_distance
_geom_bond_site_symmetry_2
Fe1 C13 1.926(7) .
Fe1 C14 1.934(8) .
Fe1 C15 1.942(8) .
Fe1 N3 1.950(6) .
Fe1 N1 1.977(6) .
Fe1 N5 1.985(6) .
Ni1 N17 2.020(6) 27_466
Ni1 N16 2.022(6) 20_667
Ni1 N15 2.060(6) .
Ni1 N11 2.072(6) .
Ni1 N9 2.086(6) .
Ni1 N13 2.100(6) .
B1 N7 1.499(10) .
B1 N4 1.512(12) .
B1 N2 1.533(11) .
B1 N6 1.549(10) .
O1 C16 1.438(12) .
O1 H1A 0.8400 .
C1 N1 1.340(10) .
C1 C2 1.348(12) .
C1 H1B 0.9500 .
C2 C3 1.386(13) .
C2 H2A 0.9500 .
C3 N2 1.357(10) .
C3 H3A 0.9500 .
C4 N3 1.311(10) .
C4 C5 1.386(11) .
C4 H4A 0.9500 .
C5 C6 1.372(13) .
C5 H5A 0.9500 .
C6 N4 1.342(10) .
C6 H6A 0.9500 .
C11 C10' 1.36(17) .
C11 C10 1.36(7) .
C11 C12 1.38(2) .
C11 C12' 1.38(5) .
C11 H11A 0.9500 .
C11 H11B 0.9501 .
C23 N11 1.294(10) .
C23 C22' 1.39(4) .
C23 C22 1.41(3) .
C23 H23A 0.9500 .
C23 H23B 0.9499 .
C7 N5 1.32(2) .
C7 C8 1.43(2) .
C7 H7A 0.9500 .
C8 C9 1.401(17) .
C8 H8A 0.9500 .
C9 N6 1.355(15) .
C9 H9A 0.9500 .
N8 C12 1.366(19) .
N8 N7 1.43(2) .
C10 N7 1.35(7) .
C10 H10A 0.9500 .
C12 H12A 0.9500 .
C21 C22 1.34(3) .
C21 N12 1.35(2) .
C21 H21A 0.9500 .
C22 H22A 0.9500 .
C7' C8' 1.33(4) .
C7' N5 1.38(4) .
C7' H7'A 0.9500 .
C8' C9' 1.42(3) .
C8' H8'A 0.9500 .
C9' N6 1.43(3) .
C9' H9'A 0.9500 .
N8' N7 1.36(4) .
N8' C12' 1.45(4) .
C10' N7 1.35(16) .
C10' H10B 0.9500 .
C12' H12B 0.9500 .
C21' C22' 1.34(4) .
C21' N12 1.37(4) .
C21' H21B 0.9500 .
C22' H22B 0.9500 .
C13 N15 1.135(10) .
C14 N16 1.164(8) .
C15 N17 1.147(8) .
C16 C17 1.549(10) .
C16 H16A 0.9900 .
C16 H16B 0.9900 .
C17 N14 1.448(11) .
C17 N12 1.453(11) .
C17 N10 1.470(11) .
C18 N14 1.344(10) .
C18 C19 1.406(14) .
C18 H18A 0.9500 .
C19 C20 1.404(11) .
C19 H19A 0.9500 .
C20 N13 1.304(10) .
C20 H20A 0.9500 .
C24 N10 1.348(11) .
C24 C25 1.387(15) .
C24 H24A 0.9500 .
C25 C26 1.384(13) .
C25 H25A 0.9500 .
C26 N9 1.292(10) .
C26 H26A 0.9500 .
N1 N2 1.361(7) .
N3 N4 1.370(7) .
N5 N6 1.385(7) .
N9 N10 1.356(8) .
N11 N12 1.394(8) .
N13 N14 1.381(8) .
N16 Ni1 2.022(6) 27_466
N17 Ni1 2.020(6) 20_667
O1S C1S 1.209(12) .
N1S C1S 1.315(15) .
N1S C3S 1.364(13) .
N1S C2S 1.44(2) .
C1S H1SA 0.9500 .
C2S H2SA 0.9800 .
C2S H2SB 0.9800 .
C2S H2SC 0.9800 .
C3S H3SA 0.9800 .
C3S H3SB 0.9800 .
C3S H3SC 0.9800 .
O2S C4S 1.19(3) .
N2S C4S 1.47(3) .
N2S C5S 1.47(3) .
N2S C6S 1.48(3) .
C4S H4SA 0.9500 .
C5S H5SA 0.9800 .
C5S H5SB 0.9800 .
C5S H5SC 0.9800 .
C6S H6SA 0.9800 .
C6S H6SB 0.9800 .
C6S H6SC 0.9800 .
O3S C7S 1.47(4) .
N3S C8S 1.36(3) .
N3S C7S 1.46(4) .
N3S C9S 1.59(4) .
C7S H7SA 0.9500 .
C8S H8SA 0.9800 .
C8S H8SB 0.9800 .
C8S H8SC 0.9800 .
C9S H9SA 0.9800 .
C9S H9SB 0.9800 .
C9S H9SC 0.9800 .
S1T1 O1T1 1.19(2) .
S1T1 O2T1 1.529(19) .
S1T1 O2T1 1.529(19) 10_554
S1T1 O3T1 1.665(16) 10_554
S1T1 O3T1 1.665(16) .
S1T1 C1T1 1.78(4) .
S1T1 C1T1 1.78(4) 10_554
O2T1 F1T1 1.01(2) 10_554
O2T1 C1T1 1.18(3) 10_554
O3T1 F2T1 1.13(2) 10_554
O3T1 C1T1 1.89(4) 10_554
C1T1 F3T1 1.15(3) .
C1T1 O2T1 1.18(3) 10_554
C1T1 F1T1 1.28(4) .
C1T1 F2T1 1.49(4) .
C1T1 O3T1 1.89(4) 10_554
F1T1 O2T1 1.01(2) 10_554
F2T1 O3T1 1.13(2) 10_554
F3T1 F3T1 1.65(3) 10_554
S1T2 S1T2 0.75(4) 10_554
S1T2 C1T2 1.41(4) 10_554
S1T2 O2T2 1.64(3) 10_554
S1T2 F2T2 1.83(2) 10_554
S1T2 O3T2 1.93(2) 10_554
S1T2 F1T2 2.11(3) 10_554
S3T1 C3T1 0.97(2) 7_546
S3T1 O1T3 1.329(15) .
S3T1 O2T3 1.469(14) .
S3T1 O3T3 1.530(18) .
S3T1 S3T1 1.63(3) 7_546
S3T1 C3T1 1.76(2) .
S3T1 O3T3 1.919(18) 7_546
O1T3 C3T1 1.758(19) 7_546
O2T3 C3T1 1.239(13) 7_546
O3T3 O3T3 0.84(3) 7_546
O3T3 S3T1 1.919(18) 7_546
C3T1 S3T1 0.97(2) 7_546
C3T1 F2T3 1.239(13) 7_546
C3T1 O2T3 1.239(13) 7_546
C3T1 F3T3 1.35(3) .
C3T1 C3T1 1.47(3) 7_546
C3T1 O1T3 1.758(19) 7_546
C3T1 F1T3 1.758(19) 7_546
C3T1 F3T3 1.77(3) 7_546
F3T3 F3T3 0.94(3) 7_546
F3T3 C3T1 1.77(2) 7_546
C1E C2E 1.41(3) .
C1E H1EA 0.9800 .
C1E H1EB 0.9800 .
C1E H1EC 0.9800 .
C2E O1E 1.40(3) .
C2E H2EA 0.9900 .
C2E H2EC 0.9900 .
O1E C2E 1.40(3) 6_566
